data_9009515
loop_
_publ_author_name
'Knight, K. S.'

_publ_section_title
;A high temperature structural phase transition in crocoite (PbCrO4) at 1068
 K: crystal structure refinement at 1073 K and thermal expansion tensor
 determination at 1000 K Sample: the high temperature form at T = 1073 K
;
_journal_name_full 'Mineralogical Magazine'
_journal_page_first 291
_journal_page_last 300
_journal_paper_doi 10.1180/002646100549193
_journal_volume 64
_journal_year 2000
_chemical_compound_source 'Dundas, Tasmania'
_chemical_formula_sum 'Cr O4 Pb'
_chemical_name_mineral Crocoite
_space_group_IT_number 62
_symmetry_space_group_name_Hall '-P 2ac 2n'
_symmetry_space_group_name_H-M 'P n m a'
_cell_angle_alpha 90
_cell_angle_beta 90
_cell_angle_gamma 90
_cell_length_a 8.79861
_cell_length_b 5.73422
_cell_length_c 7.27402
_cell_formula_units_Z 4
_cell_volume 366.997
_database_code_amcsd 0014540
_diffrn_ambient_temperature 1073
_exptl_crystal_density_diffrn 5.849
_cod_original_formula_sum 'Pb Cr O4'
_cod_database_code 9009515

loop_
_space_group_symop_operation_xyz
x,y,z
x,1/2-y,z
-x,1/2+y,-z
1/2-x,1/2+y,1/2+z
1/2+x,1/2-y,1/2-z
1/2+x,y,1/2-z
1/2-x,-y,1/2+z
-x,-y,-z

loop_
_atom_site_label
_atom_site_fract_x
_atom_site_fract_y
_atom_site_fract_z
_atom_site_U_iso_or_equiv
Pb 0.18170 0.25000 0.16410 0.12900
Cr 0.05920 0.25000 0.68240 0.06100
O1 0.18820 0.25000 0.53380 0.13400
O2 0.88970 0.25000 0.59740 0.14700
O3 0.07720 0.01500 0.81210 0.12800

loop_
_cod_related_entry_id
_cod_related_entry_database
_cod_related_entry_code
1 AMCSD 0014540
